data_1543515
loop_
_publ_author_name
'Maugeri, Leonardo'
'Asencio-Hern\'andez, Julia'
'L\'ebl, Tom\'a\<s'
'Cordes, David B.'
'Slawin, Alexandra M. Z.'
'Delsuc, Marc-Andr\'e'
'Philp, Douglas'

_publ_section_title
;
 Neutral iodotriazoles as scaffolds for stable halogen-bonded assemblies
 in solution
;
_journal_issue 10
_journal_name_full 'Chem. Sci.'
_journal_page_first 6422
_journal_paper_doi 10.1039/C6SC01974A
_journal_volume 7
_journal_year 2016
_chemical_absolute_configuration ad
_chemical_formula_moiety 'C20 H10 F4 I N3'
_chemical_formula_sum 'C20 H10 F4 I N3'
_chemical_formula_weight 495.22
_space_group_crystal_system orthorhombic
_space_group_IT_number 33
_space_group_name_Hall 'P 2c -2n'
_space_group_name_H-M_alt 'P n a 21'
_symmetry_space_group_name_Hall 'P 2c -2n'
_symmetry_space_group_name_H-M 'P n a 21'
_atom_sites_solution_hydrogens geom
_atom_sites_solution_primary direct
_atom_sites_solution_secondary difmap
_audit_creation_date 2015-12-11
_audit_creation_method 'by CrystalStructure 4.1'
_audit_update_record
;
2015-12-14 deposited with the CCDC.
2016-06-23 downloaded from the CCDC.
;
_cell_angle_alpha 90.0000
_cell_angle_beta 90.0000
_cell_angle_gamma 90.0000
_cell_formula_units_Z 4
_cell_length_a 7.1624(11)
_cell_length_b 7.4352(13)
_cell_length_c 33.215(5)
_cell_measurement_reflns_used 5274
_cell_measurement_temperature 173
_cell_measurement_theta_max 25.40
_cell_measurement_theta_min 2.50
_cell_volume 1768.8(5)
_computing_cell_refinement 'CrystalClear-SM Expert 2.1 b32'
_computing_data_collection 'CrystalClear-SM Expert 2.1 b32 (Rigaku, 2014)'
_computing_data_reduction 'CrystalClear-SM Expert 2.1 b32'
_computing_molecular_graphics 'CrystalStructure 4.1'
_computing_publication_material 'CrystalStructure 4.1 (Rigaku, 2014)'
_computing_structure_refinement 'SHELXL2013 (Sheldrick, 2008)'
_computing_structure_solution 'SIR2011 (Burla, et al., 2012)'
_diffrn_ambient_temperature 173
_diffrn_detector_area_resol_mean 11.628
_diffrn_measured_fraction_theta_full 0.996
_diffrn_measured_fraction_theta_max 0.996
_diffrn_measurement_device_type 'Rigaku XtaLAB P200'
_diffrn_measurement_method \w
_diffrn_radiation_type 'Mo K\a'
_diffrn_radiation_wavelength 0.71075
_diffrn_reflns_av_R_equivalents 0.0702
_diffrn_reflns_Laue_measured_fraction_full 0.996
_diffrn_reflns_Laue_measured_fraction_max 0.996
_diffrn_reflns_limit_h_max 8
_diffrn_reflns_limit_h_min -8
_diffrn_reflns_limit_k_max 8
_diffrn_reflns_limit_k_min -8
_diffrn_reflns_limit_l_max 40
_diffrn_reflns_limit_l_min -39
_diffrn_reflns_number 31059
_diffrn_reflns_point_group_measured_fraction_full 0.988
_diffrn_reflns_point_group_measured_fraction_max 0.988
_diffrn_reflns_theta_full 25.242
_diffrn_reflns_theta_max 25.398
_diffrn_reflns_theta_min 1.226
_diffrn_standards_number 0
_exptl_absorpt_coefficient_mu 1.862
_exptl_absorpt_correction_T_max 0.878
_exptl_absorpt_correction_T_min 0.672
_exptl_absorpt_correction_type multi-scan
_exptl_absorpt_process_details 'REQAB (Rigaku, 1998)'
_exptl_crystal_colour colorless
_exptl_crystal_density_diffrn 1.859
_exptl_crystal_density_method 'not measured'
_exptl_crystal_description prism
_exptl_crystal_F_000 960.00
_exptl_crystal_recrystallization_method 'Re-crystallisation from solvent: Acetonitrile'
_exptl_crystal_size_max 0.210
_exptl_crystal_size_mid 0.100
_exptl_crystal_size_min 0.070
_refine_diff_density_max 0.63
_refine_diff_density_min -0.47
_refine_ls_abs_structure_details
;
 Flack x determined using 1334 quotients [(I+)-(I-)]/[(I+)+(I-)]
 (Parsons, Flack and Wagner, Acta Cryst. B69 (2013) 249-259).
;
_refine_ls_abs_structure_Flack -0.023(15)
_refine_ls_extinction_method none
_refine_ls_goodness_of_fit_ref 1.011
_refine_ls_hydrogen_treatment constr
_refine_ls_number_parameters 253
_refine_ls_number_reflns 3220
_refine_ls_number_restraints 1
_refine_ls_R_factor_all 0.0234
_refine_ls_R_factor_gt 0.0219
_refine_ls_shift/su_max 0.001
_refine_ls_structure_factor_coef Fsqd
_refine_ls_weighting_details 'w = 1/[\s^2^(Fo^2^)+(0.0265P)^2^] where P=(Fo^2^+2Fc^2^)/3'
_refine_ls_weighting_scheme calc
_refine_ls_wR_factor_gt 0.0517
_refine_ls_wR_factor_ref 0.0520
_reflns_number_gt 2951
_reflns_number_total 3220
_reflns_threshold_expression F^2^>2.0\s(F^2^)
_cod_data_source_file c6sc01974a2.cif
_cod_data_source_block S2
_cod_depositor_comments 'Adding full bibliography for 1543512--1543515.cif.'
_cod_database_code 1543515

loop_
_space_group_symop_id
_space_group_symop_operation_xyz
1 +X,+Y,+Z
2 1/2-X,1/2+Y,1/2+Z
3 1/2+X,1/2-Y,+Z
4 -X,-Y,1/2+Z

loop_
_atom_site_label
_atom_site_type_symbol
_atom_site_fract_x
_atom_site_fract_y
_atom_site_fract_z
_atom_site_U_iso_or_equiv
_atom_site_adp_type
_atom_site_occupancy
_atom_site_site_symmetry_order
_atom_site_calc_flag
_atom_site_refinement_flags_posn
_atom_site_refinement_flags_adp
I1 I 0.51148(3) 0.49349(2) 0.24956(4) 0.02482(10) Uani 1 1 d . .
F7 F 0.2734(3) 0.2272(3) 0.32666(7) 0.0409(6) Uani 1 1 d . .
F8 F 0.3762(4) 0.2098(3) 0.40280(7) 0.0390(6) Uani 1 1 d . .
F10 F 0.2492(3) 0.8301(3) 0.41659(7) 0.0381(6) Uani 1 1 d . .
F11 F 0.1371(3) 0.8415(3) 0.34110(7) 0.0332(5) Uani 1 1 d . .
N2 N 0.1378(5) 0.5364(4) 0.29129(11) 0.0245(7) Uani 1 1 d . .
N3 N -0.0503(5) 0.5537(5) 0.28589(11) 0.0294(7) Uani 1 1 d . .
N4 N -0.0810(4) 0.5387(4) 0.24786(17) 0.0277(7) Uani 1 1 d . .
C1 C 0.2248(6) 0.5083(4) 0.25565(17) 0.0234(12) Uani 1 1 d . .
C5 C 0.0838(7) 0.5109(4) 0.22723(17) 0.0258(11) Uani 1 1 d . .
C6 C 0.2061(6) 0.5351(5) 0.33120(13) 0.0263(9) Uani 1 1 d . .
C7 C 0.2709(5) 0.3776(6) 0.34867(13) 0.0298(9) Uani 1 1 d . .
C8 C 0.3232(6) 0.3707(5) 0.38798(12) 0.0295(9) Uani 1 1 d . .
C9 C 0.3145(6) 0.5189(5) 0.41345(14) 0.0270(10) Uani 1 1 d . .
C10 C 0.2531(6) 0.6764(5) 0.39518(12) 0.0282(9) Uani 1 1 d . .
C11 C 0.1986(5) 0.6855(5) 0.35579(11) 0.0250(8) Uani 1 1 d . .
C12 C 0.3576(7) 0.5085(4) 0.45751(16) 0.0302(11) Uani 1 1 d . .
C13 C 0.5124(6) 0.4138(6) 0.47101(14) 0.0364(10) Uani 1 1 d . .
H13 H 0.5929 0.3563 0.4523 0.044 Uiso 1 1 calc R U
C14 C 0.5493(7) 0.4035(7) 0.51173(14) 0.0460(11) Uani 1 1 d . .
H14 H 0.6545 0.3375 0.5210 0.055 Uiso 1 1 calc R U
C15 C 0.4349(12) 0.4879(6) 0.5389(2) 0.0510(15) Uani 1 1 d . .
H15 H 0.4606 0.4803 0.5669 0.061 Uiso 1 1 calc R U
C16 C 0.2820(6) 0.5841(6) 0.52545(13) 0.0435(11) Uani 1 1 d . .
H16 H 0.2037 0.6442 0.5442 0.052 Uiso 1 1 calc R U
C17 C 0.2427(6) 0.5932(5) 0.48487(12) 0.0361(9) Uani 1 1 d . .
H17 H 0.1364 0.6579 0.4758 0.043 Uiso 1 1 calc R U
C18 C 0.0888(7) 0.4985(4) 0.18374(16) 0.0274(11) Uani 1 1 d . .
C19 C -0.0314(6) 0.6034(6) 0.16055(12) 0.0358(10) Uani 1 1 d . .
H19 H -0.1194 0.6796 0.1735 0.043 Uiso 1 1 calc R U
C20 C -0.0240(6) 0.5978(7) 0.11912(14) 0.0449(12) Uani 1 1 d . .
H20 H -0.1062 0.6705 0.1036 0.054 Uiso 1 1 calc R U
C21 C 0.1028(9) 0.4866(6) 0.10007(19) 0.0512(15) Uani 1 1 d . .
H21 H 0.1089 0.4835 0.0715 0.061 Uiso 1 1 calc R U
C22 C 0.2194(7) 0.3810(7) 0.12246(13) 0.0448(12) Uani 1 1 d . .
H22 H 0.3056 0.3036 0.1093 0.054 Uiso 1 1 calc R U
C23 C 0.2134(6) 0.3858(6) 0.16379(13) 0.0375(10) Uani 1 1 d . .
H23 H 0.2952 0.3114 0.1789 0.045 Uiso 1 1 calc R U

loop_
_atom_site_aniso_label
_atom_site_aniso_U_11
_atom_site_aniso_U_22
_atom_site_aniso_U_33
_atom_site_aniso_U_23
_atom_site_aniso_U_13
_atom_site_aniso_U_12
I1 0.02076(14) 0.02957(16) 0.02411(17) -0.00248(14) -0.0008(2) 0.00174(7)
F7 0.0620(17) 0.0298(13) 0.0310(16) -0.0071(10) -0.0039(11) 0.0032(11)
F8 0.0564(15) 0.0295(13) 0.0310(13) 0.0038(10) -0.0030(11) 0.0092(11)
F10 0.0567(15) 0.0289(13) 0.0286(13) -0.0049(10) -0.0003(11) 0.0055(10)
F11 0.0373(12) 0.0323(12) 0.0300(12) 0.0043(10) 0.0024(10) 0.0075(10)
N2 0.0227(19) 0.0316(17) 0.019(2) 0.0006(15) 0.0005(16) -0.0016(15)
N3 0.0225(17) 0.0361(17) 0.030(2) 0.0017(18) 0.0008(16) 0.0000(17)
N4 0.0228(15) 0.0335(15) 0.027(2) -0.004(2) 0.000(2) -0.0005(12)
C1 0.0217(18) 0.026(2) 0.023(4) 0.0010(15) -0.002(2) -0.0006(11)
C5 0.020(3) 0.028(2) 0.030(3) 0.0013(14) 0.000(2) -0.0012(13)
C6 0.022(2) 0.034(2) 0.023(2) -0.0012(18) 0.0040(17) -0.0006(16)
C7 0.032(2) 0.027(2) 0.030(2) -0.0042(18) 0.0017(18) -0.0001(17)
C8 0.031(2) 0.029(2) 0.029(2) 0.0025(17) 0.0023(18) 0.0012(17)
C9 0.027(2) 0.032(2) 0.022(3) 0.0026(16) 0.0030(18) 0.0009(14)
C10 0.030(2) 0.027(2) 0.028(2) -0.0044(18) 0.0064(17) 0.0006(15)
C11 0.0250(19) 0.028(2) 0.022(2) 0.0044(16) 0.0056(16) 0.0033(15)
C12 0.033(3) 0.032(3) 0.025(3) -0.0003(14) 0.000(2) -0.0042(15)
C13 0.041(3) 0.037(3) 0.030(3) 0.002(2) 0.0001(18) 0.0012(18)
C14 0.049(3) 0.051(3) 0.038(3) 0.006(2) -0.013(2) 0.002(2)
C15 0.073(4) 0.058(4) 0.022(3) 0.0031(19) -0.009(3) -0.012(2)
C16 0.054(3) 0.050(3) 0.027(3) -0.002(2) 0.005(2) -0.004(2)
C17 0.042(2) 0.040(2) 0.026(2) 0.0005(19) -0.0001(18) 0.001(2)
C18 0.025(3) 0.029(3) 0.029(3) -0.0019(14) -0.001(2) -0.0042(13)
C19 0.038(2) 0.038(2) 0.031(2) 0.0027(19) -0.0042(18) 0.0014(17)
C20 0.048(3) 0.054(3) 0.033(3) 0.007(2) -0.010(2) -0.002(2)
C21 0.052(4) 0.075(4) 0.026(3) -0.004(2) 0.002(3) -0.014(2)
C22 0.041(3) 0.063(3) 0.030(3) -0.016(2) 0.000(2) 0.000(2)
C23 0.033(2) 0.045(3) 0.035(2) -0.009(2) -0.005(2) 0.0020(18)

loop_
_atom_type_symbol
_atom_type_description
_atom_type_scat_dispersion_real
_atom_type_scat_dispersion_imag
_atom_type_scat_source
C C 0.0033 0.0016
;
International Tables for Crystallography
(Vol. C, Tables 4.2.6.8 and 6.1.1.4)
;
H H 0.0000 0.0000
;
International Tables for Crystallography
(Vol. C, Table 6.1.1.4)
;
F F 0.0171 0.0103
;
International Tables for Crystallography
(Vol. C, Tables 4.2.6.8 and 6.1.1.4)
;
I I -0.4742 1.8119
;
International Tables for Crystallography
(Vol. C, Tables 4.2.6.8 and 6.1.1.4)
;
N N 0.0061 0.0033
;
International Tables for Crystallography
(Vol. C, Tables 4.2.6.8 and 6.1.1.4)
;

loop_
_geom_angle_atom_site_label_1
_geom_angle_atom_site_label_2
_geom_angle_atom_site_label_3
_geom_angle
C1 N2 N3 110.7(4)
C1 N2 C6 131.3(4)
N3 N2 C6 117.7(3)
N4 N3 N2 106.8(3)
N3 N4 C5 110.7(4)
N2 C1 C5 105.0(4)
N2 C1 I1 123.4(4)
C5 C1 I1 131.3(4)
N4 C5 C1 106.7(5)
N4 C5 C18 121.7(5)
C1 C5 C18 131.5(5)
C11 C6 C7 116.6(4)
C11 C6 N2 122.3(4)
C7 C6 N2 120.9(4)
F7 C7 C8 119.4(4)
F7 C7 C6 118.8(4)
C8 C7 C6 121.7(4)
F8 C8 C7 117.5(4)
F8 C8 C9 119.6(3)
C7 C8 C9 122.8(4)
C10 C9 C8 114.6(4)
C10 C9 C12 122.3(4)
C8 C9 C12 123.0(3)
F10 C10 C11 117.2(4)
F10 C10 C9 119.4(4)
C11 C10 C9 123.3(4)
F11 C11 C10 119.2(3)
F11 C11 C6 120.0(3)
C10 C11 C6 120.9(4)
C17 C12 C13 119.7(5)
C17 C12 C9 119.9(4)
C13 C12 C9 120.4(4)
C14 C13 C12 119.8(4)
C14 C13 H13 120.1
C12 C13 H13 120.1
C15 C14 C13 120.4(5)
C15 C14 H14 119.8
C13 C14 H14 119.8
C14 C15 C16 119.7(5)
C14 C15 H15 120.1
C16 C15 H15 120.1
C17 C16 C15 120.3(5)
C17 C16 H16 119.9
C15 C16 H16 119.9
C12 C17 C16 120.0(4)
C12 C17 H17 120.0
C16 C17 H17 120.0
C23 C18 C19 118.0(5)
C23 C18 C5 121.9(4)
C19 C18 C5 120.0(4)
C20 C19 C18 120.8(4)
C20 C19 H19 119.6
C18 C19 H19 119.6
C19 C20 C21 120.0(5)
C19 C20 H20 120.0
C21 C20 H20 120.0
C22 C21 C20 119.8(5)
C22 C21 H21 120.1
C20 C21 H21 120.1
C21 C22 C23 120.6(5)
C21 C22 H22 119.7
C23 C22 H22 119.7
C22 C23 C18 120.8(4)
C22 C23 H23 119.6
C18 C23 H23 119.6

loop_
_geom_bond_atom_site_label_1
_geom_bond_atom_site_label_2
_geom_bond_distance
I1 C1 2.066(4)
F7 C7 1.336(5)
F8 C8 1.348(5)
F10 C10 1.346(5)
F11 C11 1.333(4)
N2 C1 1.354(6)
N2 N3 1.366(5)
N2 C6 1.413(5)
N3 N4 1.287(7)
N4 C5 1.380(7)
C1 C5 1.382(6)
C5 C18 1.448(8)
C6 C11 1.386(6)
C6 C7 1.387(6)
C7 C8 1.359(6)
C8 C9 1.391(6)
C9 C10 1.390(6)
C9 C12 1.498(7)
C10 C11 1.367(6)
C12 C17 1.378(6)
C12 C13 1.388(6)
C13 C14 1.380(6)
C13 H13 0.9500
C14 C15 1.372(9)
C14 H14 0.9500
C15 C16 1.382(8)
C15 H15 0.9500
C16 C17 1.379(6)
C16 H16 0.9500
C17 H17 0.9500
C18 C23 1.392(6)
C18 C19 1.394(6)
C19 C20 1.378(6)
C19 H19 0.9500
C20 C21 1.382(8)
C20 H20 0.9500
C21 C22 1.366(8)
C21 H21 0.9500
C22 C23 1.374(5)
C22 H22 0.9500
C23 H23 0.9500

loop_
_geom_torsion_atom_site_label_1
_geom_torsion_atom_site_label_2
_geom_torsion_atom_site_label_3
_geom_torsion_atom_site_label_4
_geom_torsion
C1 N2 N3 N4 -0.6(4)
C6 N2 N3 N4 -175.6(3)
N2 N3 N4 C5 0.2(4)
N3 N2 C1 C5 0.8(4)
C6 N2 C1 C5 174.8(4)
N3 N2 C1 I1 175.3(2)
C6 N2 C1 I1 -10.6(5)
N3 N4 C5 C1 0.3(4)
N3 N4 C5 C18 -176.9(3)
N2 C1 C5 N4 -0.7(3)
I1 C1 C5 N4 -174.6(2)
N2 C1 C5 C18 176.2(4)
I1 C1 C5 C18 2.2(5)
C1 N2 C6 C11 118.7(5)
N3 N2 C6 C11 -67.6(5)
C1 N2 C6 C7 -66.4(6)
N3 N2 C6 C7 107.3(4)
C11 C6 C7 F7 177.2(3)
N2 C6 C7 F7 2.1(6)
C11 C6 C7 C8 0.4(6)
N2 C6 C7 C8 -174.7(4)
F7 C7 C8 F8 0.2(6)
C6 C7 C8 F8 177.0(4)
F7 C7 C8 C9 -176.3(4)
C6 C7 C8 C9 0.5(6)
F8 C8 C9 C10 -178.2(4)
C7 C8 C9 C10 -1.9(6)
F8 C8 C9 C12 -1.4(7)
C7 C8 C9 C12 175.0(4)
C8 C9 C10 F10 -176.4(4)
C12 C9 C10 F10 6.7(6)
C8 C9 C10 C11 2.4(6)
C12 C9 C10 C11 -174.5(4)
F10 C10 C11 F11 -2.9(5)
C9 C10 C11 F11 178.3(4)
F10 C10 C11 C6 177.2(4)
C9 C10 C11 C6 -1.6(6)
C7 C6 C11 F11 -179.8(3)
N2 C6 C11 F11 -4.7(6)
C7 C6 C11 C10 0.1(6)
N2 C6 C11 C10 175.2(4)
C10 C9 C12 C17 41.1(6)
C8 C9 C12 C17 -135.5(4)
C10 C9 C12 C13 -139.0(4)
C8 C9 C12 C13 44.4(6)
C17 C12 C13 C14 0.7(6)
C9 C12 C13 C14 -179.2(4)
C12 C13 C14 C15 -0.7(7)
C13 C14 C15 C16 -0.1(8)
C14 C15 C16 C17 1.0(8)
C13 C12 C17 C16 0.2(6)
C9 C12 C17 C16 -179.9(4)
C15 C16 C17 C12 -1.0(7)
N4 C5 C18 C23 -145.7(4)
C1 C5 C18 C23 37.8(6)
N4 C5 C18 C19 35.3(5)
C1 C5 C18 C19 -141.1(4)
C23 C18 C19 C20 -1.2(6)
C5 C18 C19 C20 177.7(4)
C18 C19 C20 C21 0.4(7)
C19 C20 C21 C22 0.6(8)
C20 C21 C22 C23 -0.7(8)
C21 C22 C23 C18 -0.2(7)
C19 C18 C23 C22 1.1(6)
C5 C18 C23 C22 -177.8(4)
